data_7116127
loop_
_publ_author_name
'Giannis S. Papaefstathiou'
'Andrew J. E. Duncan'
'Leonard R. MacGillivray'

_publ_section_title
;
 Two act as one: unexpected dimers of catechol direct a solid-state [2+2]
 photodimerization in a six-component hydrogen-bonded assembly
;
_journal_name_full Chem.Commun.
_journal_page_first 15960
_journal_paper_doi 10.1039/C4cc07747D
_journal_volume 50
_journal_year 2014
_chemical_formula_moiety '2(C12 H10 N2), 3(C6 H6 O2)'
_chemical_formula_sum 'C42 H38 N4 O6'
_chemical_formula_weight 694.76
_chemical_name_common 'catechol, 2,2'-tpcb'
_chemical_name_systematic
;
 1,2-dihydroxybenzene, rctt-tetrakis(2-pyridyl)cyclobutane
;
_space_group_crystal_system triclinic
_space_group_IT_number 2
_space_group_name_Hall '-P 1'
_space_group_name_H-M_alt 'P -1'
_symmetry_space_group_name_Hall '-P 1'
_symmetry_space_group_name_H-M 'P -1'
_atom_sites_solution_hydrogens mixed
_audit_creation_date 2014-09-18
_audit_creation_method
;
Olex2 1.2
(compiled 2014.08.28 svn.r2986 for OlexSys, GUI svn.r4874)
;
_cell_angle_alpha 109.918(5)
_cell_angle_beta 103.137(5)
_cell_angle_gamma 102.958(5)
_cell_formula_units_Z 2
_cell_length_a 11.9841(12)
_cell_length_b 12.6106(13)
_cell_length_c 13.7902(14)
_cell_measurement_reflns_used 5559
_cell_measurement_temperature 293(2)
_cell_measurement_theta_max 24.11
_cell_measurement_theta_min 1.00
_cell_volume 1801.6(3)
_computing_cell_refinement 'HKL Scalepack (Otwinowski & Minor, 1997)'
_computing_data_collection 'Collect (Nonius BV, 1997-2000)'
_computing_data_reduction
;
 HKL Denzo, Scalepack (Otwinowski & Minor, 1997)
;
_computing_molecular_graphics 'Olex2 (Dolomanov et al., 2009)'
_computing_publication_material 'Olex2 (Dolomanov et al., 2009)'
_computing_structure_refinement 'ShelXL (Sheldrick, 2008)'
_diffrn_ambient_temperature 293.15
_diffrn_measured_fraction_theta_full 0.874
_diffrn_measured_fraction_theta_max 0.997
_diffrn_measurement_device_type 'Nonius KappaCCD'
_diffrn_measurement_method 'CCD phi and omega scans'
_diffrn_radiation_type MoK\a
_diffrn_radiation_wavelength 0.71073
_diffrn_reflns_av_R_equivalents 0.0192
_diffrn_reflns_av_unetI/netI 0.0337
_diffrn_reflns_Laue_measured_fraction_full 0.874
_diffrn_reflns_Laue_measured_fraction_max 0.997
_diffrn_reflns_limit_h_max 13
_diffrn_reflns_limit_h_min -13
_diffrn_reflns_limit_k_max 14
_diffrn_reflns_limit_k_min -14
_diffrn_reflns_limit_l_max 15
_diffrn_reflns_limit_l_min -15
_diffrn_reflns_number 9665
_diffrn_reflns_point_group_measured_fraction_full 0.874
_diffrn_reflns_point_group_measured_fraction_max 0.997
_diffrn_reflns_theta_full 25.242
_diffrn_reflns_theta_max 24.096
_diffrn_reflns_theta_min 1.665
_exptl_absorpt_coefficient_mu 0.087
_exptl_absorpt_correction_type multi-scan
_exptl_absorpt_process_details 'HKL Scalepack (Otwinowski & Minor, 1997)'
_exptl_crystal_colour colorless
_exptl_crystal_density_diffrn 1.281
_exptl_crystal_description plate
_exptl_crystal_F_000 732
_exptl_crystal_recrystallization_method 'Re-crystallisation from solvent: Nitromethane'
_exptl_crystal_size_max 0.33
_exptl_crystal_size_mid 0.3
_exptl_crystal_size_min 0.12
_refine_diff_density_max 0.294
_refine_diff_density_min -0.425
_refine_diff_density_rms 0.100
_refine_ls_extinction_method none
_refine_ls_goodness_of_fit_ref 1.139
_refine_ls_hydrogen_treatment mixed
_refine_ls_matrix_type full
_refine_ls_number_parameters 493
_refine_ls_number_reflns 5711
_refine_ls_number_restraints 6
_refine_ls_restrained_S_all 1.139
_refine_ls_R_factor_all 0.0779
_refine_ls_R_factor_gt 0.0512
_refine_ls_shift/su_max 0.000
_refine_ls_shift/su_mean 0.000
_refine_ls_structure_factor_coef Fsqd
_refine_ls_weighting_details 'w=1/[\s^2^(Fo^2^)+(0.1084P)^2^+0.0953P] where P=(Fo^2^+2Fc^2^)/3'
_refine_ls_weighting_scheme calc
_refine_ls_wR_factor_gt 0.1451
_refine_ls_wR_factor_ref 0.1776
_reflns_Friedel_coverage 0.000
_reflns_number_gt 4235
_reflns_number_total 5711
_reflns_threshold_expression 'I > 2\s(I)'
_cod_data_source_file c4cc07747d2.cif
_cod_data_source_block mcg1323
_cod_database_code 7116127
_shelxl_version_number 2014/6
_shelx_space_group_comment
;
The symmetry employed for this shelxl refinement is uniquely defined
by the following loop, which should always be used as a source of
symmetry information in preference to the above space-group names.
They are only intended as comments.
;
_shelx_estimated_absorpt_t_max 0.990
_shelx_estimated_absorpt_t_min 0.972
_olex2_refinement_description
;
1. Fixed Uiso
 At 1.2 times of:
  All C(H) groups
2. Restrained distances
 O1-H1A
 0.84 with sigma of 0.02
 O2-H2A
 0.84 with sigma of 0.02
 O3-H3A
 0.84 with sigma of 0.02
 O4-H4A
 0.84 with sigma of 0.02
 O5-H5
 0.84 with sigma of 0.02
 O6-H6A
 0.84 with sigma of 0.02
3.a Ternary CH refined with riding coordinates:
 C18(H18), C19(H19), C7(H7), C6(H6)
3.b Aromatic/amide H refined with riding coordinates:
 C16(H16), C21(H21), C4(H4), C9(H9), C27(H27), C30(H30), C28(H28), C29(H29),
 C15(H15), C14(H14), C13(H13), C42(H42), C24(H24), C39(H39), C23(H23), C22(H22),
  C41(H41), C40(H40), C36(H36), C35(H35), C12(H12), C11(H11), C10(H10), C3(H3),
 C1(H1), C2(H2), C34(H34), C33(H33)
;
_olex2_submission_special_instructions 'No special instructions were received'

loop_
_space_group_symop_operation_xyz
'x, y, z'
'-x, -y, -z'

loop_
_atom_site_label
_atom_site_type_symbol
_atom_site_fract_x
_atom_site_fract_y
_atom_site_fract_z
_atom_site_U_iso_or_equiv
_atom_site_adp_type
_atom_site_occupancy
_atom_site_site_symmetry_order
_atom_site_calc_flag
_atom_site_refinement_flags_posn
N1 N 1.50990(16) 0.80656(16) 0.13000(14) 0.0493(5) Uani 1 1 d .
N2 N 1.42774(16) 1.07386(17) 0.22587(14) 0.0548(5) Uani 1 1 d .
C16 C 1.3264(2) 0.7992(2) 0.01210(18) 0.0508(5) Uani 1 1 d .
H16 H 1.2873 0.8281 -0.0345 0.061 Uiso 1 1 calc R
C21 C 1.2922(2) 1.0867(2) 0.0791(2) 0.0623(7) Uani 1 1 d .
H21 H 1.2758 1.0907 0.0115 0.075 Uiso 1 1 calc R
N4 N 1.36731(18) 0.30528(18) 0.53146(16) 0.0594(5) Uani 1 1 d .
C4 C 1.3764(3) 0.4154(2) 0.2385(2) 0.0684(7) Uani 1 1 d .
H4 H 1.3083 0.4151 0.2600 0.082 Uiso 1 1 calc R
N3 N 1.58253(19) 0.42490(18) 0.28178(16) 0.0622(5) Uani 1 1 d .
C9 C 1.1921(2) 0.3518(2) 0.46256(19) 0.0609(6) Uani 1 1 d .
H9 H 1.1588 0.3997 0.4349 0.073 Uiso 1 1 calc R
H6A H 0.890(3) 1.016(3) 0.177(3) 0.106(11) Uiso 1 1 d D
H5 H 0.6753(17) 0.868(3) 0.197(3) 0.096(11) Uiso 1 1 d D
H2A H 0.811(3) 0.018(3) 0.3730(18) 0.112(13) Uiso 1 1 d D
H1A H 0.5831(18) 0.079(3) 0.305(2) 0.092(10) Uiso 1 1 d D
H4A H 0.721(3) 0.377(3) 0.341(3) 0.105(12) Uiso 1 1 d D
H3A H 0.779(3) 0.158(3) 0.271(2) 0.100(11) Uiso 1 1 d D
O1 O 0.65625(15) 0.08078(15) 0.32941(12) 0.0599(4) Uani 1 1 d D
O2 O 0.85948(16) 0.05323(18) 0.43537(16) 0.0724(5) Uani 1 1 d D
C25 C 0.7945(2) 0.1076(2) 0.49290(18) 0.0544(6) Uani 1 1 d .
C26 C 0.6907(2) 0.1240(2) 0.44107(18) 0.0530(6) Uani 1 1 d .
C27 C 0.6298(3) 0.1828(3) 0.5021(2) 0.0766(8) Uani 1 1 d .
H27 H 0.5611 0.1956 0.4675 0.092 Uiso 1 1 calc R
C30 C 0.8345(3) 0.1479(3) 0.6050(2) 0.0742(8) Uani 1 1 d .
H30 H 0.9041 0.1369 0.6402 0.089 Uiso 1 1 calc R
C28 C 0.6699(3) 0.2226(3) 0.6137(2) 0.0947(10) Uani 1 1 d .
H28 H 0.6281 0.2620 0.6546 0.114 Uiso 1 1 calc R
C29 C 0.7713(3) 0.2044(3) 0.6647(2) 0.0909(10) Uani 1 1 d .
H29 H 0.7976 0.2305 0.7403 0.109 Uiso 1 1 calc R
O5 O 0.75253(16) 0.89770(15) 0.21705(14) 0.0623(5) Uani 1 1 d D
C20 C 1.40179(19) 1.07779(18) 0.12751(17) 0.0452(5) Uani 1 1 d .
C18 C 1.52778(19) 0.94632(18) 0.04487(16) 0.0427(5) Uani 1 1 d .
H18 H 1.6143 0.9618 0.0793 0.051 Uiso 1 1 calc R
O6 O 0.93540(16) 0.97570(16) 0.14961(17) 0.0717(5) Uani 1 1 d D
C17 C 1.45176(19) 0.84716(18) 0.06258(16) 0.0432(5) Uani 1 1 d .
C19 C 1.49863(18) 1.06732(18) 0.07522(16) 0.0426(5) Uani 1 1 d .
H19 H 1.5736 1.1342 0.1219 0.051 Uiso 1 1 calc R
C37 C 0.9040(2) 0.8619(2) 0.14185(18) 0.0543(6) Uani 1 1 d .
C38 C 0.8094(2) 0.8184(2) 0.17518(17) 0.0512(6) Uani 1 1 d .
C15 C 1.2606(2) 0.7088(2) 0.0313(2) 0.0601(6) Uani 1 1 d .
H15 H 1.1769 0.6756 -0.0023 0.072 Uiso 1 1 calc R
C14 C 1.3206(3) 0.6685(2) 0.1010(2) 0.0656(7) Uani 1 1 d .
H14 H 1.2783 0.6080 0.1160 0.079 Uiso 1 1 calc R
C13 C 1.4438(2) 0.7190(2) 0.1478(2) 0.0606(6) Uani 1 1 d .
H13 H 1.4838 0.6909 0.1947 0.073 Uiso 1 1 calc R
C42 C 0.9669(2) 0.7880(3) 0.0998(2) 0.0691(7) Uani 1 1 d .
H42 H 1.0298 0.8162 0.0766 0.083 Uiso 1 1 calc R
C24 C 1.3432(2) 1.0763(2) 0.2746(2) 0.0660(7) Uani 1 1 d .
H24 H 1.3607 1.0727 0.3424 0.079 Uiso 1 1 calc R
C39 C 0.7807(2) 0.7040(2) 0.16868(19) 0.0616(6) Uani 1 1 d .
H39 H 0.7184 0.6754 0.1923 0.074 Uiso 1 1 calc R
C23 C 1.2323(2) 1.0839(3) 0.2301(2) 0.0734(8) Uani 1 1 d .
H23 H 1.1759 1.0851 0.2666 0.088 Uiso 1 1 calc R
C22 C 1.2072(2) 1.0895(3) 0.1313(2) 0.0748(8) Uani 1 1 d .
H22 H 1.1330 1.0952 0.0991 0.090 Uiso 1 1 calc R
C41 C 0.9362(3) 0.6730(3) 0.0924(2) 0.0727(8) Uani 1 1 d .
H41 H 0.9783 0.6235 0.0637 0.087 Uiso 1 1 calc R
C40 C 0.8444(3) 0.6312(2) 0.1270(2) 0.0699(7) Uani 1 1 d .
H40 H 0.8247 0.5536 0.1225 0.084 Uiso 1 1 calc R
O3 O 0.82418(16) 0.14882(15) 0.22896(15) 0.0657(5) Uani 1 1 d D
C8 C 1.3160(2) 0.3716(2) 0.49071(17) 0.0491(5) Uani 1 1 d .
C5 C 1.4835(2) 0.42596(19) 0.31062(18) 0.0509(6) Uani 1 1 d .
C7 C 1.39921(19) 0.4684(2) 0.47548(17) 0.0478(5) Uani 1 1 d .
H7 H 1.3525 0.5037 0.4352 0.057 Uiso 1 1 calc R
C31 C 0.8848(2) 0.2620(2) 0.24315(18) 0.0527(6) Uani 1 1 d .
C6 C 1.49353(19) 0.43161(19) 0.42269(17) 0.0474(5) Uani 1 1 d .
H6 H 1.4943 0.3539 0.4223 0.057 Uiso 1 1 calc R
O4 O 0.7621(2) 0.3320(2) 0.3400(2) 0.0985(8) Uani 1 1 d D
C36 C 0.9736(2) 0.2781(3) 0.1969(2) 0.0691(7) Uani 1 1 d .
H36 H 0.9929 0.2129 0.1575 0.083 Uiso 1 1 calc R
C32 C 0.8534(2) 0.3573(2) 0.2991(2) 0.0666(7) Uani 1 1 d .
C35 C 1.0341(2) 0.3908(3) 0.2087(3) 0.0807(9) Uani 1 1 d .
H35 H 1.0944 0.4017 0.1774 0.097 Uiso 1 1 calc R
C12 C 1.2933(3) 0.2171(2) 0.5435(2) 0.0707(7) Uani 1 1 d .
H12 H 1.3276 0.1697 0.5711 0.085 Uiso 1 1 calc R
C11 C 1.1702(3) 0.1927(3) 0.5175(2) 0.0775(8) Uani 1 1 d .
H11 H 1.1229 0.1310 0.5281 0.093 Uiso 1 1 calc R
C10 C 1.1188(2) 0.2606(3) 0.4760(2) 0.0747(8) Uani 1 1 d .
H10 H 1.0355 0.2456 0.4569 0.090 Uiso 1 1 calc R
C3 C 1.3706(3) 0.4053(3) 0.1351(2) 0.0814(8) Uani 1 1 d .
H3 H 1.2983 0.3965 0.0857 0.098 Uiso 1 1 calc R
C1 C 1.5744(3) 0.4173(2) 0.1802(3) 0.0784(8) Uani 1 1 d .
H1 H 1.6432 0.4183 0.1596 0.094 Uiso 1 1 calc R
C2 C 1.4716(4) 0.4082(3) 0.1059(2) 0.0835(9) Uani 1 1 d .
H2 H 1.4708 0.4042 0.0371 0.100 Uiso 1 1 calc R
C34 C 1.0054(3) 0.4861(3) 0.2662(3) 0.0902(9) Uani 1 1 d .
H34 H 1.0473 0.5626 0.2759 0.108 Uiso 1 1 calc R
C33 C 0.9143(3) 0.4689(3) 0.3100(3) 0.0933(10) Uani 1 1 d .
H33 H 0.8936 0.5340 0.3477 0.112 Uiso 1 1 calc R

loop_
_atom_site_aniso_label
_atom_site_aniso_U_11
_atom_site_aniso_U_22
_atom_site_aniso_U_33
_atom_site_aniso_U_23
_atom_site_aniso_U_13
_atom_site_aniso_U_12
N1 0.0530(11) 0.0525(11) 0.0479(10) 0.0208(9) 0.0218(9) 0.0220(9)
N2 0.0509(11) 0.0661(12) 0.0453(10) 0.0169(9) 0.0221(9) 0.0190(9)
C16 0.0456(13) 0.0512(13) 0.0509(12) 0.0163(10) 0.0163(10) 0.0147(11)
C21 0.0568(15) 0.0844(17) 0.0600(14) 0.0318(13) 0.0275(12) 0.0378(13)
N4 0.0591(12) 0.0599(12) 0.0621(12) 0.0296(10) 0.0226(10) 0.0155(10)
C4 0.0681(17) 0.0781(18) 0.0536(15) 0.0212(13) 0.0212(13) 0.0223(14)
N3 0.0697(14) 0.0576(12) 0.0618(13) 0.0179(10) 0.0381(11) 0.0192(10)
C9 0.0446(14) 0.0738(16) 0.0594(14) 0.0270(12) 0.0169(11) 0.0116(12)
O1 0.0541(11) 0.0776(11) 0.0481(9) 0.0217(8) 0.0172(8) 0.0283(9)
O2 0.0560(11) 0.0878(13) 0.0687(12) 0.0254(10) 0.0155(10) 0.0310(10)
C25 0.0487(13) 0.0560(13) 0.0539(13) 0.0221(11) 0.0151(11) 0.0117(11)
C26 0.0506(13) 0.0587(14) 0.0470(13) 0.0212(10) 0.0152(11) 0.0150(11)
C27 0.0710(18) 0.103(2) 0.0571(16) 0.0256(15) 0.0213(13) 0.0422(16)
C30 0.0634(17) 0.090(2) 0.0622(16) 0.0333(15) 0.0092(14) 0.0223(15)
C28 0.091(2) 0.130(3) 0.0588(17) 0.0222(17) 0.0305(16) 0.049(2)
C29 0.088(2) 0.120(3) 0.0520(16) 0.0238(16) 0.0193(16) 0.034(2)
O5 0.0474(10) 0.0589(10) 0.0729(11) 0.0152(8) 0.0227(9) 0.0196(9)
C20 0.0445(12) 0.0418(11) 0.0448(12) 0.0115(9) 0.0170(10) 0.0140(9)
C18 0.0376(11) 0.0467(12) 0.0419(11) 0.0149(9) 0.0136(9) 0.0155(9)
O6 0.0576(11) 0.0651(12) 0.1033(14) 0.0375(10) 0.0375(10) 0.0246(9)
C17 0.0454(12) 0.0460(12) 0.0384(10) 0.0128(9) 0.0181(9) 0.0187(10)
C19 0.0393(11) 0.0430(11) 0.0422(11) 0.0131(9) 0.0153(9) 0.0128(9)
C37 0.0442(13) 0.0587(14) 0.0562(13) 0.0208(11) 0.0128(11) 0.0183(11)
C38 0.0444(13) 0.0572(14) 0.0449(12) 0.0140(10) 0.0102(10) 0.0199(11)
C15 0.0510(14) 0.0571(14) 0.0625(15) 0.0142(12) 0.0241(12) 0.0110(12)
C14 0.0727(18) 0.0575(14) 0.0709(16) 0.0273(13) 0.0376(14) 0.0141(13)
C13 0.0695(17) 0.0612(15) 0.0632(15) 0.0332(12) 0.0298(13) 0.0238(13)
C42 0.0582(16) 0.0790(19) 0.0752(17) 0.0271(14) 0.0302(13) 0.0314(14)
C24 0.0589(16) 0.0817(18) 0.0508(13) 0.0175(12) 0.0278(12) 0.0169(14)
C39 0.0650(16) 0.0592(15) 0.0566(14) 0.0206(12) 0.0201(12) 0.0184(12)
C23 0.0568(16) 0.0892(19) 0.0670(17) 0.0162(14) 0.0362(14) 0.0206(14)
C22 0.0567(16) 0.100(2) 0.0757(18) 0.0307(15) 0.0322(14) 0.0397(15)
C41 0.0705(18) 0.0719(18) 0.0750(18) 0.0189(14) 0.0252(15) 0.0390(15)
C40 0.0783(19) 0.0561(15) 0.0698(16) 0.0207(13) 0.0178(14) 0.0272(14)
O3 0.0664(11) 0.0589(10) 0.0783(12) 0.0262(9) 0.0343(10) 0.0254(9)
C8 0.0483(13) 0.0535(13) 0.0418(11) 0.0166(10) 0.0181(10) 0.0117(11)
C5 0.0584(14) 0.0399(11) 0.0519(13) 0.0135(10) 0.0262(11) 0.0121(10)
C7 0.0447(12) 0.0539(13) 0.0507(12) 0.0250(10) 0.0201(10) 0.0173(10)
C31 0.0481(13) 0.0596(15) 0.0523(13) 0.0243(11) 0.0137(11) 0.0226(11)
C6 0.0489(13) 0.0448(12) 0.0522(12) 0.0198(10) 0.0238(10) 0.0151(10)
O4 0.1284(19) 0.0911(15) 0.140(2) 0.0662(15) 0.0988(17) 0.0679(15)
C36 0.0564(15) 0.0840(19) 0.0834(18) 0.0411(15) 0.0329(14) 0.0334(14)
C32 0.0735(17) 0.0669(17) 0.0740(16) 0.0316(14) 0.0376(14) 0.0329(14)
C35 0.0555(17) 0.108(3) 0.100(2) 0.063(2) 0.0324(16) 0.0281(17)
C12 0.083(2) 0.0647(16) 0.0715(17) 0.0364(13) 0.0314(15) 0.0182(15)
C11 0.076(2) 0.0705(18) 0.0763(18) 0.0286(15) 0.0357(15) -0.0010(15)
C10 0.0513(15) 0.0827(19) 0.0766(18) 0.0269(15) 0.0249(13) 0.0027(14)
C3 0.101(2) 0.086(2) 0.0531(16) 0.0239(14) 0.0225(16) 0.0338(17)
C1 0.103(2) 0.0663(17) 0.0753(19) 0.0225(14) 0.0599(19) 0.0249(16)
C2 0.128(3) 0.0708(18) 0.0510(16) 0.0213(13) 0.0377(19) 0.0291(18)
C34 0.084(2) 0.076(2) 0.113(2) 0.0499(19) 0.031(2) 0.0149(17)
C33 0.121(3) 0.0636(18) 0.111(3) 0.0359(17) 0.061(2) 0.0361(18)

loop_
_atom_type_symbol
_atom_type_description
_atom_type_scat_dispersion_real
_atom_type_scat_dispersion_imag
_atom_type_scat_source
C C 0.0033 0.0016 'International Tables Vol C Tables 4.2.6.8 and 6.1.1.4'
H H 0.0000 0.0000 'International Tables Vol C Tables 4.2.6.8 and 6.1.1.4'
N N 0.0061 0.0033 'International Tables Vol C Tables 4.2.6.8 and 6.1.1.4'
O O 0.0106 0.0060 'International Tables Vol C Tables 4.2.6.8 and 6.1.1.4'

loop_
_geom_angle_atom_site_label_1
_geom_angle_atom_site_label_2
_geom_angle_atom_site_label_3
_geom_angle
_geom_angle_site_symmetry_1
_geom_angle_site_symmetry_3
C13 N1 C17 118.0(2) . .
C24 N2 C20 118.0(2) . .
C15 C16 C17 119.7(2) . .
C22 C21 C20 119.7(2) . .
C8 N4 C12 117.0(2) . .
C3 C4 C5 120.0(3) . .
C5 N3 C1 117.0(2) . .
C10 C9 C8 119.4(3) . .
O2 C25 C26 121.3(2) . .
O2 C25 C30 118.9(2) . .
C30 C25 C26 119.8(2) . .
O1 C26 C25 116.4(2) . .
O1 C26 C27 123.9(2) . .
C27 C26 C25 119.7(2) . .
C28 C27 C26 120.3(3) . .
C29 C30 C25 119.8(3) . .
C29 C28 C27 120.0(3) . .
C28 C29 C30 120.4(3) . .
N2 C20 C21 120.97(19) . .
N2 C20 C19 114.76(18) . .
C21 C20 C19 124.2(2) . .
C17 C18 C19 118.09(16) . .
C17 C18 C19 116.52(16) . 2_875
C19 C18 C19 89.21(14) 2_875 .
N1 C17 C16 121.1(2) . .
N1 C17 C18 117.04(18) . .
C16 C17 C18 121.90(19) . .
C20 C19 C18 119.51(17) . 2_875
C20 C19 C18 117.27(17) . .
C18 C19 C18 90.79(14) 2_875 .
O6 C37 C38 120.9(2) . .
O6 C37 C42 119.7(2) . .
C42 C37 C38 119.4(2) . .
O5 C38 C37 115.9(2) . .
C39 C38 O5 124.1(2) . .
C39 C38 C37 120.0(2) . .
C14 C15 C16 118.8(2) . .
C13 C14 C15 118.7(2) . .
N1 C13 C14 123.7(2) . .
C41 C42 C37 120.0(3) . .
N2 C24 C23 123.6(2) . .
C38 C39 C40 120.0(3) . .
C22 C23 C24 118.1(2) . .
C23 C22 C21 119.6(3) . .
C40 C41 C42 120.4(2) . .
C41 C40 C39 120.1(3) . .
N4 C8 C9 122.1(2) . .
N4 C8 C7 116.56(19) . .
C9 C8 C7 121.3(2) . .
C4 C5 C6 122.3(2) . .
N3 C5 C4 121.5(2) . .
N3 C5 C6 116.1(2) . .
C8 C7 C6 119.03(17) . 2_866
C8 C7 C6 115.43(18) . .
C6 C7 C6 88.90(15) . 2_866
C36 C31 O3 119.2(2) . .
C36 C31 C32 120.4(2) . .
C32 C31 O3 120.3(2) . .
C5 C6 C7 119.91(18) . 2_866
C5 C6 C7 119.51(18) . .
C7 C6 C7 91.10(15) . 2_866
C31 C36 C35 120.1(3) . .
O4 C32 C31 116.1(2) . .
O4 C32 C33 125.0(3) . .
C33 C32 C31 118.8(3) . .
C34 C35 C36 119.8(3) . .
N4 C12 C11 123.9(3) . .
C10 C11 C12 118.6(3) . .
C11 C10 C9 119.0(3) . .
C2 C3 C4 119.2(3) . .
N3 C1 C2 124.1(3) . .
C3 C2 C1 118.2(3) . .
C35 C34 C33 119.8(3) . .
C32 C33 C34 121.1(3) . .

loop_
_geom_bond_atom_site_label_1
_geom_bond_atom_site_label_2
_geom_bond_distance
_geom_bond_site_symmetry_2
N1 C17 1.342(3) .
N1 C13 1.338(3) .
N2 C20 1.342(3) .
N2 C24 1.337(3) .
C16 C17 1.392(3) .
C16 C15 1.374(3) .
C21 C20 1.379(3) .
C21 C22 1.374(4) .
N4 C8 1.338(3) .
N4 C12 1.342(3) .
C4 C5 1.381(3) .
C4 C3 1.371(4) .
N3 C5 1.336(3) .
N3 C1 1.350(4) .
C9 C8 1.387(3) .
C9 C10 1.376(4) .
O1 C26 1.370(3) .
O2 C25 1.362(3) .
C25 C26 1.383(3) .
C25 C30 1.377(3) .
C26 C27 1.374(3) .
C27 C28 1.371(4) .
C30 C29 1.373(4) .
C28 C29 1.368(4) .
O5 C38 1.375(3) .
C20 C19 1.506(3) .
C18 C17 1.501(3) .
C18 C19 1.554(3) 2_875
C18 C19 1.580(3) .
O6 C37 1.359(3) .
C19 C18 1.554(3) 2_875
C37 C38 1.388(3) .
C37 C42 1.384(3) .
C38 C39 1.373(3) .
C15 C14 1.372(4) .
C14 C13 1.366(4) .
C42 C41 1.375(4) .
C24 C23 1.370(4) .
C39 C40 1.382(4) .
C23 C22 1.357(4) .
C41 C40 1.366(4) .
O3 C31 1.373(3) .
C8 C7 1.500(3) .
C5 C6 1.498(3) .
C7 C6 1.550(3) .
C7 C6 1.569(3) 2_866
C31 C36 1.371(3) .
C31 C32 1.372(3) .
C6 C7 1.569(3) 2_866
O4 C32 1.365(3) .
C36 C35 1.378(4) .
C32 C33 1.372(4) .
C35 C34 1.360(4) .
C12 C11 1.371(4) .
C11 C10 1.361(4) .
C3 C2 1.357(4) .
C1 C2 1.366(4) .
C34 C33 1.374(4) .

loop_
_geom_hbond_atom_site_label_D
_geom_hbond_atom_site_label_H
_geom_hbond_atom_site_label_A
_geom_hbond_distance_DH
_geom_hbond_distance_HA
_geom_hbond_distance_DA
_geom_hbond_angle_DHA
_geom_hbond_site_symmetry_A
O6 H6A O3 0.878(18) 2.00(2) 2.843(2) 161(3) 1_565
O2 H2A O5 0.819(18) 2.01(2) 2.766(3) 153(3) 1_545
O1 H1A N2 0.858(18) 1.906(19) 2.752(2) 169(3) 1_445
O4 H4A N3 0.830(18) 1.99(2) 2.763(3) 155(3) 1_455
O3 H3A O1 0.884(18) 2.04(2) 2.830(2) 149(3) .
